data_4510253
loop_
_publ_author_name
'Fujiyama, Shinjiro'
'Kamiya, Natsumi'
'Nishi, Koji'
'Yokomori, Yoshinobu'

_publ_section_title
;
 Adsorption Process of CO2 on Silicalite-1 Zeolite Using Single-Crystal
 X-ray Method.
;
_journal_issue 13
_journal_name_full 'Langmuir : the ACS journal of surfaces and colloids'
_journal_page_first 3749
_journal_paper_doi 10.1021/la404962e
_journal_volume 30
_journal_year 2014
_chemical_formula_sum 'C1.17 O50.35 Si24'
_chemical_formula_weight 1493.83
_chemical_name_systematic
; 
 ? 
;
_space_group_IT_number 14
_symmetry_cell_setting monoclinic
_symmetry_space_group_name_Hall '-P 2yn'
_symmetry_space_group_name_H-M 'P 1 21/n 1'
_atom_sites_solution_hydrogens none
_atom_sites_solution_primary direct
_atom_sites_solution_secondary difmap
_audit_creation_method SHELXL-97
_cell_angle_alpha 90.00
_cell_angle_beta 90.01(2)
_cell_angle_gamma 90.00
_cell_formula_units_Z 4
_cell_length_a 13.339(18)
_cell_length_b 20.03(2)
_cell_length_c 19.83(2)
_cell_measurement_temperature 296(2)
_cell_volume 5298(10)
_computing_cell_refinement 'Bruker XSCANS'
_computing_data_collection 'Bruker XSCANS'
_computing_data_reduction 'Bruker SHELXTL'
_computing_molecular_graphics 'Bruker SHELXTL'
_computing_publication_material 'Bruker SHELXTL'
_computing_structure_refinement 'SHELXL-97 (Sheldrick, 1997)'
_computing_structure_solution 'SHELXS-97 (Sheldrick, 1990)'
_diffrn_ambient_temperature 296(2)
_diffrn_measured_fraction_theta_full 0.929
_diffrn_measured_fraction_theta_max 0.929
_diffrn_measurement_device_type 'Bruker P4'
_diffrn_measurement_method '\w scans'
_diffrn_radiation_monochromator graphite
_diffrn_radiation_source 'fine-focus sealed tube'
_diffrn_radiation_type MoK\a
_diffrn_radiation_wavelength 0.71073
_diffrn_reflns_av_R_equivalents 0.1103
_diffrn_reflns_av_sigmaI/netI 0.1419
_diffrn_reflns_limit_h_max 17
_diffrn_reflns_limit_h_min -17
_diffrn_reflns_limit_k_max 26
_diffrn_reflns_limit_k_min -26
_diffrn_reflns_limit_l_max 26
_diffrn_reflns_limit_l_min -26
_diffrn_reflns_number 61646
_diffrn_reflns_theta_full 28.67
_diffrn_reflns_theta_max 28.67
_diffrn_reflns_theta_min 1.03
_exptl_absorpt_coefficient_mu 0.685
_exptl_absorpt_correction_T_max 0.9390
_exptl_absorpt_correction_T_min 0.8912
_exptl_absorpt_correction_type analytical
_exptl_crystal_density_diffrn 1.863
_exptl_crystal_density_method 'not measured'
_exptl_crystal_F_000 2968
_exptl_crystal_size_max 0.17
_exptl_crystal_size_mid 0.12
_exptl_crystal_size_min 0.09
_refine_diff_density_max 0.678
_refine_diff_density_min -0.566
_refine_diff_density_rms 0.142
_refine_ls_extinction_method none
_refine_ls_goodness_of_fit_ref 0.815
_refine_ls_hydrogen_treatment none
_refine_ls_matrix_type full
_refine_ls_number_parameters 667
_refine_ls_number_reflns 12659
_refine_ls_number_restraints 6
_refine_ls_restrained_S_all 0.816
_refine_ls_R_factor_all 0.1331
_refine_ls_R_factor_gt 0.0541
_refine_ls_shift/su_max 0.030
_refine_ls_shift/su_mean 0.002
_refine_ls_structure_factor_coef Fsqd
_refine_ls_weighting_details 'calc w=1/[\s^2^(Fo^2^)+(0.0475P)^2^+0.0000P] where P=(Fo^2^+2Fc^2^)/3'
_refine_ls_weighting_scheme calc
_refine_ls_wR_factor_gt 0.1149
_refine_ls_wR_factor_ref 0.1334
_reflns_number_gt 5450
_reflns_number_total 12659
_reflns_threshold_expression >2sigma(I)
_cod_data_source_file la404962e_si_004.cif
_cod_data_source_block f_co2_twin_01_5
_cod_depositor_comments
;
The following automatic conversions were performed:

'_symmetry_cell_setting' value 'Monoclinic' changed to 'monoclinic'
according to
/usr/data/users/saulius/automatic-downloads/rss-feeds/ACS/lib/dictionaries/cif_core.dic
dictionary named 'cif_core.dic' version 2.4.2 from
2011-04-26.

'_exptl_absorpt_correction_type' value 'Analytical'
changed to 'analytical' according to
/usr/data/users/saulius/automatic-downloads/rss-feeds/ACS/lib/dictionaries/cif_core.dic
dictionary named 'cif_core.dic' version 2.4.2 from 2011-04-26.

Automatic conversion script
Id: cif_fix_values 2281 2013-09-26 08:29:07Z andrius 

 Adding full bibliography for
 ./tmp-cod-update-bibliographies-15596/cifs/4510253.cif.
;
_cod_original_cell_volume 5298(11)
_cod_original_sg_symbol_H-M P2(1)/n
_cod_database_code 4510253

loop_
_symmetry_equiv_pos_as_xyz
'x, y, z'
'-x+1/2, y+1/2, -z+1/2'
'-x, -y, -z'
'x-1/2, -y-1/2, z-1/2'

loop_
_atom_site_label
_atom_site_type_symbol
_atom_site_fract_x
_atom_site_fract_y
_atom_site_fract_z
_atom_site_U_iso_or_equiv
_atom_site_adp_type
_atom_site_occupancy
_atom_site_symmetry_multiplicity
_atom_site_calc_flag
_atom_site_refinement_flags
_atom_site_disorder_assembly
_atom_site_disorder_group
C500 C 0.008(2) 0.4947(12) 0.8371(9) 0.91(6) Uiso 0.535(8) 1 d PGU A 1
O501 O -0.005(3) 0.4975(15) 0.8948(9) 0.82(6) Uiso 0.535(8) 1 d PGU A 1
O502 O 0.0217(15) 0.4920(9) 0.7794(9) 0.42(3) Uiso 0.535(8) 1 d PGU A 1
C200 C 0.0020(11) 0.5003(7) 0.5901(9) 0.179(17) Uiso 0.465(8) 1 d PGU A 2
O201 O 0.0042(9) 0.4966(6) 0.6485(9) 0.39(3) Uiso 0.465(8) 1 d PGU A 2
O202 O -0.0002(15) 0.5041(10) 0.5318(9) 0.164(11) Uiso 0.465(8) 1 d PGU . 2
C300 C 0.134(5) 0.2710(15) 0.7488(18) 0.68(11) Uiso 0.174(19) 1 d PGU B 3
O301 O 0.147(4) 0.3268(16) 0.7370(15) 0.69(12) Uiso 0.174(19) 1 d PGU B 3
O302 O 0.120(7) 0.2152(14) 0.761(2) 0.44(9) Uiso 0.174(19) 1 d PGU B 3
Si1 Si 0.32473(17) 0.42083(10) -0.05606(13) 0.0155(5) Uani 1 1 d . . .
Si2 Si 0.17174(18) 0.31153(12) -0.02992(10) 0.0186(5) Uani 1 1 d . . .
Si3 Si -0.04663(18) 0.27956(11) -0.06229(12) 0.0188(5) Uani 1 1 d . . .
Si4 Si -0.03394(16) 0.12336(11) -0.06316(12) 0.0161(5) Uani 1 1 d . . .
Si5 Si 0.17891(19) 0.07554(11) -0.02813(11) 0.0153(5) Uani 1 1 d . . .
Si6 Si 0.31848(17) 0.19275(11) -0.05626(12) 0.0185(5) Uani 1 1 d . . .
Si7 Si 0.32131(19) 0.42469(11) 0.17145(11) 0.0163(5) Uani 1 1 d . . .
Si8 Si 0.17781(17) 0.31053(12) 0.12739(11) 0.0174(5) Uani 1 1 d . . .
Si9 Si -0.03380(17) 0.27342(11) 0.17557(11) 0.0163(5) Uani 1 1 d . . .
Si10 Si -0.03150(18) 0.11942(12) 0.17542(11) 0.0179(6) Uani 1 1 d . . .
Si11 Si 0.17856(18) 0.07120(10) 0.12961(12) 0.0165(5) Uani 1 1 d . . .
Si12 Si 0.31701(18) 0.18932(12) 0.16725(11) 0.0166(5) Uani 1 1 d . . .
Si13 Si 0.33615(16) 0.42708(10) 0.55739(13) 0.0155(5) Uani 1 1 d . . .
Si14 Si 0.18994(18) 0.31117(12) 0.52775(11) 0.0179(5) Uani 1 1 d . . .
Si15 Si -0.02877(16) 0.27803(11) 0.56134(12) 0.0155(5) Uani 1 1 d . . .
Si16 Si -0.03155(16) 0.12192(11) 0.56379(12) 0.0160(5) Uani 1 1 d . . .
Si17 Si 0.18120(19) 0.07065(10) 0.52770(11) 0.0148(5) Uani 1 1 d . . .
Si18 Si 0.32117(17) 0.18660(10) 0.56220(12) 0.0158(5) Uani 1 1 d . . .
Si19 Si 0.31790(19) 0.42365(10) 0.32760(11) 0.0158(5) Uani 1 1 d . . .
Si20 Si 0.17436(17) 0.31138(11) 0.36945(12) 0.0177(5) Uani 1 1 d . . .
Si21 Si -0.04065(18) 0.27354(11) 0.33095(11) 0.0167(5) Uani 1 1 d . . .
Si22 Si -0.03521(18) 0.11898(12) 0.32922(12) 0.0184(6) Uani 1 1 d . . .
Si23 Si 0.17915(19) 0.07159(10) 0.36971(12) 0.0164(5) Uani 1 1 d . . .
Si24 Si 0.30431(18) 0.19182(11) 0.32152(10) 0.0171(5) Uani 1 1 d . . .
O1 O 0.2268(4) 0.3755(3) -0.0570(3) 0.0344(15) Uani 1 1 d . . .
O2 O 0.0634(4) 0.3083(3) -0.0642(3) 0.0262(13) Uani 1 1 d . . .
O3 O -0.0434(5) 0.2025(3) -0.0518(3) 0.0455(16) Uani 1 1 d . . .
O4 O 0.0816(4) 0.1029(3) -0.0661(3) 0.0278(14) Uani 1 1 d . . .
O5 O 0.2735(4) 0.1199(3) -0.0477(3) 0.0271(14) Uani 1 1 d . . .
O6 O 0.2318(4) 0.2461(3) -0.0481(3) 0.0397(17) Uani 1 1 d . . .
O7 O 0.2301(5) 0.3759(3) 0.1551(3) 0.0400(19) Uani 1 1 d . . .
O8 O 0.0719(4) 0.3040(3) 0.1649(3) 0.0369(16) Uani 1 1 d . . .
O9 O -0.0295(5) 0.1963(3) 0.1559(2) 0.0295(15) Uani 1 1 d . . .
O10 O 0.0792(5) 0.0900(3) 0.1675(3) 0.0347(16) Uani 1 1 d . . .
O11 O 0.2659(5) 0.1195(3) 0.1519(3) 0.0331(17) Uani 1 1 d . . .
O12 O 0.2432(5) 0.2471(3) 0.1413(3) 0.0413(18) Uani 1 1 d . . .
O13 O 0.1610(5) 0.3169(3) 0.0485(3) 0.0505(18) Uani 1 1 d . . .
O14 O 0.1599(4) 0.0780(3) 0.0510(3) 0.0318(14) Uani 1 1 d . . .
O15 O 0.3804(5) 0.4146(3) -0.1257(3) 0.0367(17) Uani 1 1 d . . .
O16 O 0.3959(5) 0.3967(3) 0.0047(3) 0.0430(18) Uani 1 1 d . . .
O17 O 0.4203(4) 0.4014(3) 0.1330(3) 0.0303(15) Uani 1 1 d . . .
O18 O 0.3658(4) 0.1975(3) -0.1298(3) 0.0298(14) Uani 1 1 d . . .
O19 O 0.4053(5) 0.2050(3) -0.0024(3) 0.0384(17) Uani 1 1 d . . .
O20 O 0.4197(4) 0.1951(3) 0.1287(3) 0.0308(14) Uani 1 1 d . . .
O21 O 0.2033(4) 0.0018(2) -0.0530(3) 0.0262(14) Uani 1 1 d . . .
O22 O 0.2091(4) -0.0028(3) 0.1491(3) 0.0265(15) Uani 1 1 d . . .
O23 O 0.3453(3) 0.4233(2) 0.2504(3) 0.0313(11) Uani 1 1 d . . .
O24 O 0.3401(3) 0.1969(2) 0.2458(3) 0.0303(11) Uani 1 1 d . . .
O25 O -0.0632(3) 0.28290(19) 0.2515(3) 0.0252(11) Uani 1 1 d . . .
O26 O -0.0661(3) 0.10990(19) 0.2523(3) 0.0243(11) Uani 1 1 d . . .
O27 O 0.2453(4) 0.3764(3) 0.5530(4) 0.0417(17) Uani 1 1 d . . .
O28 O 0.0770(4) 0.3130(2) 0.5548(3) 0.0305(14) Uani 1 1 d . . .
O29 O -0.0146(4) 0.1991(3) 0.5652(3) 0.0407(16) Uani 1 1 d . . .
O30 O 0.0707(4) 0.0850(3) 0.5557(3) 0.0343(15) Uani 1 1 d . . .
O31 O 0.2608(4) 0.1193(3) 0.5634(3) 0.0285(15) Uani 1 1 d . . .
O32 O 0.2457(4) 0.2482(3) 0.5592(3) 0.0364(15) Uani 1 1 d . . .
O33 O 0.2251(4) 0.3774(3) 0.3418(3) 0.0303(16) Uani 1 1 d . . .
O34 O 0.0589(4) 0.3127(3) 0.3534(3) 0.0272(14) Uani 1 1 d . . .
O35 O -0.0253(5) 0.1960(3) 0.3483(3) 0.0323(16) Uani 1 1 d . . .
O36 O 0.0694(5) 0.0839(3) 0.3434(3) 0.0414(18) Uani 1 1 d . . .
O37 O 0.2575(5) 0.1216(3) 0.3350(3) 0.0375(18) Uani 1 1 d . . .
O38 O 0.2243(5) 0.2472(3) 0.3336(3) 0.0413(17) Uani 1 1 d . . .
O39 O 0.1917(4) 0.3058(3) 0.4486(3) 0.0489(16) Uani 1 1 d . . .
O40 O 0.1827(4) 0.0835(3) 0.4488(3) 0.0379(15) Uani 1 1 d . . .
O41 O 0.3918(5) 0.4193(3) 0.6280(3) 0.0324(16) Uani 1 1 d . . .
O42 O 0.4131(5) 0.4132(3) 0.4987(3) 0.0316(15) Uani 1 1 d . . .
O43 O 0.4138(4) 0.3971(3) 0.3674(3) 0.0315(15) Uani 1 1 d . . .
O44 O 0.3855(4) 0.1899(3) 0.6295(3) 0.0259(13) Uani 1 1 d . . .
O45 O 0.3925(5) 0.1874(3) 0.4986(3) 0.0343(15) Uani 1 1 d . . .
O46 O -0.0994(4) 0.2960(3) -0.1314(3) 0.0395(17) Uani 1 1 d . . .
O47 O 0.2093(4) -0.0044(2) 0.5431(3) 0.0206(14) Uani 1 1 d . . .
O48 O 0.2101(5) -0.0026(3) 0.3534(3) 0.0322(16) Uani 1 1 d . . .

loop_
_atom_site_aniso_label
_atom_site_aniso_U_11
_atom_site_aniso_U_22
_atom_site_aniso_U_33
_atom_site_aniso_U_23
_atom_site_aniso_U_13
_atom_site_aniso_U_12
Si1 0.0227(12) 0.0115(10) 0.0124(11) -0.0004(10) 0.0010(12) 0.0010(9)
Si2 0.0255(13) 0.0134(12) 0.0169(11) -0.0011(10) 0.0028(9) -0.0022(11)
Si3 0.0270(13) 0.0149(11) 0.0145(12) -0.0027(10) -0.0040(11) 0.0013(9)
Si4 0.0188(12) 0.0125(11) 0.0169(13) 0.0007(10) -0.0021(12) -0.0030(10)
Si5 0.0195(13) 0.0131(12) 0.0134(12) -0.0003(9) -0.0018(10) -0.0010(10)
Si6 0.0267(12) 0.0132(11) 0.0155(10) -0.0006(12) 0.0029(11) -0.0053(11)
Si7 0.0235(13) 0.0138(12) 0.0116(12) -0.0013(10) 0.0033(12) -0.0024(11)
Si8 0.0200(12) 0.0152(12) 0.0170(11) -0.0007(11) -0.0001(11) -0.0016(11)
Si9 0.0223(14) 0.0138(12) 0.0126(12) 0.0024(9) 0.0008(10) 0.0006(10)
Si10 0.0262(14) 0.0177(13) 0.0099(12) -0.0018(10) 0.0003(11) -0.0018(10)
Si11 0.0222(13) 0.0128(12) 0.0145(12) -0.0007(10) 0.0032(12) -0.0010(10)
Si12 0.0197(11) 0.0167(11) 0.0135(10) 0.0002(10) 0.0011(9) -0.0009(11)
Si13 0.0208(13) 0.0101(10) 0.0154(11) 0.0003(10) 0.0001(11) 0.0005(9)
Si14 0.0206(12) 0.0149(12) 0.0181(11) 0.0013(10) 0.0014(9) -0.0020(11)
Si15 0.0192(12) 0.0131(11) 0.0143(12) 0.0004(10) 0.0022(11) 0.0001(9)
Si16 0.0196(13) 0.0140(12) 0.0143(12) 0.0001(10) 0.0016(11) 0.0010(10)
Si17 0.0226(13) 0.0072(11) 0.0147(12) -0.0005(9) -0.0004(10) -0.0011(10)
Si18 0.0207(12) 0.0135(11) 0.0131(11) 0.0003(10) -0.0004(10) -0.0018(10)
Si19 0.0230(13) 0.0115(12) 0.0129(12) 0.0005(9) 0.0004(11) -0.0001(10)
Si20 0.0215(12) 0.0150(12) 0.0166(11) 0.0001(11) 0.0021(11) -0.0024(11)
Si21 0.0233(14) 0.0149(12) 0.0119(12) -0.0018(9) -0.0003(10) -0.0005(10)
Si22 0.0257(14) 0.0148(12) 0.0147(13) 0.0012(10) -0.0003(12) -0.0005(10)
Si23 0.0250(13) 0.0116(12) 0.0124(11) 0.0012(10) -0.0004(12) 0.0001(10)
Si24 0.0254(13) 0.0121(11) 0.0140(11) -0.0014(10) 0.0034(9) 0.0003(11)
O1 0.032(3) 0.019(3) 0.053(4) 0.013(3) -0.003(4) -0.008(3)
O2 0.019(3) 0.029(3) 0.030(3) 0.009(3) 0.003(3) -0.006(3)
O3 0.064(4) 0.011(3) 0.062(4) -0.006(3) -0.001(4) 0.003(3)
O4 0.018(3) 0.040(3) 0.025(3) 0.006(3) -0.003(3) 0.004(3)
O5 0.020(3) 0.015(3) 0.047(4) 0.007(3) 0.007(3) -0.007(2)
O6 0.032(3) 0.016(3) 0.071(4) -0.013(3) 0.018(4) 0.009(3)
O7 0.036(4) 0.030(4) 0.054(5) -0.012(3) -0.004(3) -0.026(3)
O8 0.022(3) 0.046(4) 0.043(3) -0.009(3) 0.023(3) -0.008(3)
O9 0.052(4) 0.012(3) 0.025(3) -0.001(3) 0.001(3) 0.002(3)
O10 0.030(4) 0.048(4) 0.026(3) 0.008(3) 0.014(3) 0.019(3)
O11 0.033(4) 0.019(3) 0.047(4) -0.012(3) -0.013(3) -0.004(3)
O12 0.049(4) 0.024(3) 0.052(4) 0.007(3) -0.004(3) 0.019(3)
O13 0.066(5) 0.067(4) 0.018(3) -0.002(3) -0.002(3) 0.016(4)
O14 0.041(4) 0.035(3) 0.019(3) -0.003(3) 0.001(3) 0.008(3)
O15 0.047(4) 0.043(4) 0.021(4) -0.001(3) 0.014(3) 0.017(3)
O16 0.046(4) 0.065(5) 0.018(3) 0.003(3) -0.019(3) 0.017(4)
O17 0.023(3) 0.049(4) 0.018(3) -0.009(3) 0.009(3) 0.004(3)
O18 0.022(3) 0.051(4) 0.017(3) 0.005(3) 0.004(2) -0.007(3)
O19 0.036(4) 0.058(4) 0.022(3) -0.010(3) -0.011(3) -0.008(3)
O20 0.025(3) 0.045(4) 0.022(3) 0.012(3) 0.007(3) 0.007(3)
O21 0.028(3) 0.022(3) 0.029(3) 0.000(3) 0.003(3) -0.003(3)
O22 0.019(3) 0.019(3) 0.041(4) 0.006(3) -0.001(3) -0.002(3)
O23 0.041(3) 0.044(3) 0.009(2) 0.004(3) 0.000(4) 0.005(2)
O24 0.042(3) 0.036(3) 0.013(2) -0.001(4) 0.006(3) -0.013(3)
O25 0.030(3) 0.032(3) 0.013(2) 0.004(3) -0.004(3) 0.002(2)
O26 0.026(3) 0.032(3) 0.015(2) -0.007(3) 0.005(3) -0.002(2)
O27 0.033(4) 0.019(3) 0.073(5) -0.004(4) 0.006(4) -0.013(3)
O28 0.018(3) 0.022(3) 0.051(4) -0.001(3) 0.009(3) -0.003(3)
O29 0.061(4) 0.009(3) 0.053(4) 0.006(3) 0.004(3) 0.000(3)
O30 0.012(3) 0.036(3) 0.055(4) 0.009(4) 0.010(3) 0.011(2)
O31 0.040(4) 0.018(3) 0.028(3) 0.010(3) -0.008(3) -0.015(3)
O32 0.045(4) 0.024(3) 0.041(4) 0.005(3) 0.006(4) 0.013(3)
O33 0.026(4) 0.010(3) 0.056(4) 0.001(3) 0.011(3) -0.007(3)
O34 0.024(3) 0.015(3) 0.043(4) -0.009(3) -0.010(3) -0.004(3)
O35 0.054(4) 0.013(3) 0.030(3) 0.001(3) -0.008(3) -0.003(3)
O36 0.029(4) 0.036(4) 0.059(4) -0.007(3) -0.014(3) 0.018(3)
O37 0.061(5) 0.021(3) 0.030(3) 0.005(3) 0.016(3) -0.009(3)
O38 0.054(4) 0.024(3) 0.046(4) -0.010(3) 0.007(3) 0.009(3)
O39 0.049(4) 0.083(4) 0.015(3) -0.002(4) 0.002(3) 0.003(4)
O40 0.060(4) 0.040(3) 0.014(3) 0.002(3) 0.000(3) -0.008(3)
O41 0.045(4) 0.033(4) 0.019(3) -0.001(3) -0.015(3) 0.021(3)
O42 0.031(4) 0.036(4) 0.028(3) -0.008(3) 0.008(3) 0.015(3)
O43 0.026(3) 0.047(4) 0.021(3) 0.003(3) -0.006(3) 0.012(3)
O44 0.030(3) 0.027(3) 0.020(3) 0.001(3) -0.015(3) -0.010(3)
O45 0.037(4) 0.034(4) 0.032(3) 0.003(3) 0.017(3) -0.004(3)
O46 0.034(4) 0.060(4) 0.024(3) 0.012(3) -0.013(3) 0.005(3)
O47 0.030(4) 0.004(3) 0.029(3) 0.008(2) 0.003(3) -0.002(2)
O48 0.038(4) 0.008(3) 0.051(4) -0.013(3) -0.004(3) 0.006(3)

loop_
_atom_type_symbol
_atom_type_description
_atom_type_scat_dispersion_real
_atom_type_scat_dispersion_imag
_atom_type_scat_source
C C 0.0033 0.0016 'International Tables Vol C Tables 4.2.6.8 and 6.1.1.4'
O O 0.0106 0.0060 'International Tables Vol C Tables 4.2.6.8 and 6.1.1.4'
Si Si 0.0817 0.0704 'International Tables Vol C Tables 4.2.6.8 and 6.1.1.4'

loop_
_geom_angle_atom_site_label_1
_geom_angle_atom_site_label_2
_geom_angle_atom_site_label_3
_geom_angle
_geom_angle_site_symmetry_1
_geom_angle_site_symmetry_3
O501 C500 O502 180.0(5) . .
O201 C200 O202 180(3) . .
C200 O202 O202 169(2) . 3_566
O302 C300 O301 180.0 . .
O15 Si1 O47 110.6(3) . 2
O15 Si1 O1 109.4(4) . .
O47 Si1 O1 107.8(3) 2 .
O15 Si1 O16 110.8(4) . .
O47 Si1 O16 109.4(3) 2 .
O1 Si1 O16 108.8(4) . .
O13 Si2 O1 109.1(4) . .
O13 Si2 O6 109.3(4) . .
O1 Si2 O6 111.2(3) . .
O13 Si2 O2 110.0(3) . .
O1 Si2 O2 108.1(3) . .
O6 Si2 O2 109.1(3) . .
O3 Si3 O46 109.6(4) . .
O3 Si3 O2 109.8(3) . .
O46 Si3 O2 108.6(3) . .
O3 Si3 O45 108.9(4) . 4_565
O46 Si3 O45 110.1(3) . 4_565
O2 Si3 O45 109.9(3) . 4_565
O42 Si4 O4 109.8(3) 4_565 .
O42 Si4 O43 110.6(3) 4_565 4_565
O4 Si4 O43 108.9(3) . 4_565
O42 Si4 O3 108.1(4) 4_565 .
O4 Si4 O3 109.5(3) . .
O43 Si4 O3 109.8(3) 4_565 .
O21 Si5 O14 111.5(3) . .
O21 Si5 O5 106.3(3) . .
O14 Si5 O5 110.5(3) . .
O21 Si5 O4 109.8(3) . .
O14 Si5 O4 109.0(3) . .
O5 Si5 O4 109.7(3) . .
O6 Si6 O5 109.5(3) . .
O6 Si6 O18 110.0(4) . .
O5 Si6 O18 107.7(3) . .
O6 Si6 O19 111.0(4) . .
O5 Si6 O19 110.1(3) . .
O18 Si6 O19 108.5(3) . .
O48 Si7 O17 109.7(3) 2 .
O48 Si7 O7 107.3(4) 2 .
O17 Si7 O7 110.8(3) . .
O48 Si7 O23 111.8(3) 2 .
O17 Si7 O23 107.3(3) . .
O7 Si7 O23 110.0(3) . .
O12 Si8 O7 111.4(4) . .
O12 Si8 O13 108.6(3) . .
O7 Si8 O13 109.8(4) . .
O12 Si8 O8 110.1(3) . .
O7 Si8 O8 107.2(3) . .
O13 Si8 O8 109.9(3) . .
O8 Si9 O25 108.1(3) . .
O8 Si9 O44 110.7(3) . 4_565
O25 Si9 O44 109.0(3) . 4_565
O8 Si9 O9 108.4(3) . .
O25 Si9 O9 111.2(3) . .
O44 Si9 O9 109.3(3) 4_565 .
O9 Si10 O41 109.9(3) . 4_565
O9 Si10 O10 108.5(3) . .
O41 Si10 O10 110.9(4) 4_565 .
O9 Si10 O26 110.6(3) . .
O41 Si10 O26 108.5(3) 4_565 .
O10 Si10 O26 108.4(3) . .
O10 Si11 O11 110.0(3) . .
O10 Si11 O14 108.6(3) . .
O11 Si11 O14 109.8(3) . .
O10 Si11 O22 108.9(3) . .
O11 Si11 O22 108.4(3) . .
O14 Si11 O22 111.1(3) . .
O20 Si12 O11 110.3(3) . .
O20 Si12 O24 107.4(3) . .
O11 Si12 O24 110.7(3) . .
O20 Si12 O12 109.0(3) . .
O11 Si12 O12 108.1(4) . .
O24 Si12 O12 111.3(3) . .
O42 Si13 O27 110.2(4) . .
O42 Si13 O21 110.0(3) . 2
O27 Si13 O21 110.3(3) . 2
O42 Si13 O41 109.2(3) . .
O27 Si13 O41 110.0(4) . .
O21 Si13 O41 107.1(3) 2 .
O39 Si14 O27 111.4(4) . .
O39 Si14 O32 109.3(4) . .
O27 Si14 O32 108.2(4) . .
O39 Si14 O28 110.5(3) . .
O27 Si14 O28 108.4(3) . .
O32 Si14 O28 109.1(3) . .
O19 Si15 O28 109.6(4) 4_566 .
O19 Si15 O20 111.0(3) 4_566 4_566
O28 Si15 O20 107.7(3) . 4_566
O19 Si15 O29 108.6(4) 4_566 .
O28 Si15 O29 109.7(3) . .
O20 Si15 O29 110.2(3) 4_566 .
O30 Si16 O29 110.1(3) . .
O30 Si16 O16 110.6(4) . 4_566
O29 Si16 O16 109.8(4) . 4_566
O30 Si16 O17 107.7(4) . 4_566
O29 Si16 O17 109.5(3) . 4_566
O16 Si16 O17 109.1(4) 4_566 4_566
O47 Si17 O40 110.1(3) . .
O47 Si17 O30 108.8(3) . .
O40 Si17 O30 109.0(3) . .
O47 Si17 O31 109.6(3) . .
O40 Si17 O31 109.2(3) . .
O30 Si17 O31 110.3(3) . .
O31 Si18 O45 109.3(3) . .
O31 Si18 O44 107.5(3) . .
O45 Si18 O44 110.2(3) . .
O31 Si18 O32 110.0(3) . .
O45 Si18 O32 110.0(3) . .
O44 Si18 O32 109.9(3) . .
O33 Si19 O23 110.8(3) . .
O33 Si19 O22 108.5(3) . 2
O23 Si19 O22 109.9(3) . 2
O33 Si19 O43 110.2(3) . .
O23 Si19 O43 107.1(3) . .
O22 Si19 O43 110.3(3) 2 .
O34 Si20 O33 109.5(3) . .
O34 Si20 O39 110.1(3) . .
O33 Si20 O39 109.8(4) . .
O34 Si20 O38 109.2(3) . .
O33 Si20 O38 109.6(3) . .
O39 Si20 O38 108.6(3) . .
O18 Si21 O35 110.5(3) 4_566 .
O18 Si21 O34 109.7(3) 4_566 .
O35 Si21 O34 108.0(3) . .
O18 Si21 O25 106.9(3) 4_566 .
O35 Si21 O25 110.2(3) . .
O34 Si21 O25 111.6(3) . .
O15 Si22 O36 109.6(4) 4_566 .
O15 Si22 O26 107.9(3) 4_566 .
O36 Si22 O26 110.3(3) . .
O15 Si22 O35 109.6(3) 4_566 .
O36 Si22 O35 108.3(3) . .
O26 Si22 O35 111.1(3) . .
O36 Si23 O48 108.9(4) . .
O36 Si23 O40 109.3(4) . .
O48 Si23 O40 109.7(3) . .
O36 Si23 O37 111.5(4) . .
O48 Si23 O37 109.3(4) . .
O40 Si23 O37 108.1(3) . .
O38 Si24 O37 109.9(4) . .
O38 Si24 O24 107.9(3) . .
O37 Si24 O24 110.0(3) . .
O38 Si24 O46 110.5(3) . 4_666
O37 Si24 O46 110.9(4) . 4_666
O24 Si24 O46 107.5(3) . 4_666
Si2 O1 Si1 147.7(4) . .
Si3 O2 Si2 147.8(4) . .
Si3 O3 Si4 164.0(5) . .
Si4 O4 Si5 148.8(4) . .
Si6 O5 Si5 147.1(4) . .
Si2 O6 Si6 162.8(4) . .
Si8 O7 Si7 156.2(5) . .
Si9 O8 Si8 153.7(4) . .
Si10 O9 Si9 151.5(4) . .
Si11 O10 Si10 156.4(4) . .
Si11 O11 Si12 155.9(5) . .
Si8 O12 Si12 169.7(4) . .
Si2 O13 Si8 164.1(4) . .
Si11 O14 Si5 160.6(4) . .
Si1 O15 Si22 149.6(4) . 4_665
Si16 O16 Si1 176.1(5) 4_665 .
Si16 O17 Si7 146.7(4) 4_665 .
Si21 O18 Si6 141.8(4) 4_665 .
Si15 O19 Si6 167.2(5) 4_665 .
Si12 O20 Si15 143.8(4) . 4_665
Si13 O21 Si5 145.5(4) 2_545 .
Si11 O22 Si19 151.9(4) . 2_545
Si19 O23 Si7 155.0(3) . .
Si24 O24 Si12 149.8(3) . .
Si9 O25 Si21 151.2(3) . .
Si22 O26 Si10 145.4(3) . .
Si14 O27 Si13 154.7(5) . .
Si15 O28 Si14 149.2(4) . .
Si16 O29 Si15 164.4(4) . .
Si16 O30 Si17 157.7(4) . .
Si18 O31 Si17 148.6(4) . .
Si14 O32 Si18 157.5(4) . .
Si19 O33 Si20 153.0(5) . .
Si20 O34 Si21 149.0(4) . .
Si22 O35 Si21 151.1(4) . .
Si23 O36 Si22 161.1(5) . .
Si24 O37 Si23 153.8(5) . .
Si24 O38 Si20 156.6(5) . .
Si14 O39 Si20 167.8(5) . .
Si23 O40 Si17 161.8(4) . .
Si10 O41 Si13 150.0(4) 4_666 .
Si13 O42 Si4 159.7(5) . 4_666
Si4 O43 Si19 149.6(4) 4_666 .
Si18 O44 Si9 150.1(4) . 4_666
Si18 O45 Si3 156.0(4) . 4_666
Si3 O46 Si24 153.5(4) . 4_565
Si17 O47 Si1 149.6(4) . 2_545
Si23 O48 Si7 148.9(5) . 2_545

loop_
_geom_bond_atom_site_label_1
_geom_bond_atom_site_label_2
_geom_bond_distance
_geom_bond_site_symmetry_2
C500 O501 1.1596 .
C500 O502 1.1596 .
C200 O201 1.1599 .
C200 O202 1.1600 .
O202 O202 1.27(3) 3_566
C300 O302 1.1555 .
C300 O301 1.1557 .
Si1 O15 1.573(6) .
Si1 O47 1.585(5) 2
Si1 O1 1.592(6) .
Si1 O16 1.609(6) .
Si2 O13 1.566(6) .
Si2 O1 1.571(6) .
Si2 O6 1.577(6) .
Si2 O2 1.598(6) .
Si3 O3 1.559(6) .
Si3 O46 1.575(6) .
Si3 O2 1.577(6) .
Si3 O45 1.599(6) 4_565
Si4 O42 1.593(6) 4_565
Si4 O4 1.596(6) .
Si4 O43 1.596(6) 4_565
Si4 O3 1.605(6) .
Si5 O21 1.591(6) .
Si5 O14 1.591(6) .
Si5 O5 1.592(5) .
Si5 O4 1.598(6) .
Si6 O6 1.583(6) .
Si6 O5 1.586(6) .
Si6 O18 1.592(6) .
Si6 O19 1.594(6) .
Si7 O48 1.594(6) 2
Si7 O17 1.594(6) .
Si7 O7 1.594(6) .
Si7 O23 1.599(7) .
Si8 O12 1.566(6) .
Si8 O7 1.581(6) .
Si8 O13 1.585(6) .
Si8 O8 1.602(6) .
Si9 O8 1.552(6) .
Si9 O25 1.568(6) .
Si9 O44 1.591(6) 4_565
Si9 O9 1.594(6) .
Si10 O9 1.589(6) .
Si10 O41 1.592(6) 4_565
Si10 O10 1.597(6) .
Si10 O26 1.605(7) .
Si11 O10 1.570(6) .
Si11 O11 1.578(6) .
Si11 O14 1.584(6) .
Si11 O22 1.585(6) .
Si12 O20 1.573(6) .
Si12 O11 1.585(6) .
Si12 O24 1.594(6) .
Si12 O12 1.604(6) .
Si13 O42 1.577(6) .
Si13 O27 1.583(6) .
Si13 O21 1.589(5) 2
Si13 O41 1.593(6) .
Si14 O39 1.574(6) .
Si14 O27 1.582(6) .
Si14 O32 1.591(6) .
Si14 O28 1.600(6) .
Si15 O19 1.577(6) 4_566
Si15 O28 1.580(6) .
Si15 O20 1.595(6) 4_566
Si15 O29 1.595(6) .
Si16 O30 1.560(5) .
Si16 O29 1.562(6) .
Si16 O16 1.564(6) 4_566
Si16 O17 1.586(6) 4_566
Si17 O47 1.580(5) .
Si17 O40 1.586(6) .
Si17 O30 1.602(6) .
Si17 O31 1.605(6) .
Si18 O31 1.571(5) .
Si18 O45 1.579(6) .
Si18 O44 1.588(6) .
Si18 O32 1.594(6) .
Si19 O33 1.572(6) .
Si19 O23 1.574(7) .
Si19 O22 1.585(6) 2
Si19 O43 1.595(6) .
Si20 O34 1.573(6) .
Si20 O33 1.583(6) .
Si20 O39 1.590(6) .
Si20 O38 1.613(6) .
Si21 O18 1.581(6) 4_566
Si21 O35 1.603(6) .
Si21 O34 1.606(6) .
Si21 O25 1.614(6) .
Si22 O15 1.587(6) 4_566
Si22 O36 1.588(7) .
Si22 O26 1.590(7) .
Si22 O35 1.595(6) .
Si23 O36 1.573(7) .
Si23 O48 1.576(6) .
Si23 O40 1.587(6) .
Si23 O37 1.602(6) .
Si24 O38 1.559(6) .
Si24 O37 1.562(6) .
Si24 O24 1.580(6) .
Si24 O46 1.606(6) 4_666
O15 Si22 1.587(6) 4_665
O16 Si16 1.564(6) 4_665
O17 Si16 1.586(6) 4_665
O18 Si21 1.581(6) 4_665
O19 Si15 1.577(6) 4_665
O20 Si15 1.595(6) 4_665
O21 Si13 1.589(5) 2_545
O22 Si19 1.585(6) 2_545
O41 Si10 1.591(6) 4_666
O42 Si4 1.593(6) 4_666
O43 Si4 1.596(6) 4_666
O44 Si9 1.591(6) 4_666
O45 Si3 1.599(6) 4_666
O46 Si24 1.606(6) 4_565
O47 Si1 1.585(5) 2_545
O48 Si7 1.594(6) 2_545
